data_2226839
loop_
_publ_author_name
'Zhao, Jiong-Peng'
'Liu, Fu-Chen'

_publ_section_title
;
 Poly[(\m~4~-1,2,3-benzothiadiazole-7-carboxylato)silver(I)]
;
_journal_coeditor_code DN2580
_journal_issue 8
_journal_name_full 'Acta Crystallographica Section E'
_journal_page_first m974
_journal_paper_doi 10.1107/S1600536810027029
_journal_volume 66
_journal_year 2010
_chemical_formula_iupac '[Ag (C7 H3 N2 O2 S)]'
_chemical_formula_moiety 'C7 H3 Ag N2 O2 S'
_chemical_formula_sum 'C7 H3 Ag N2 O2 S'
_chemical_formula_weight 287.04
_space_group_IT_number 14
_symmetry_cell_setting monoclinic
_symmetry_space_group_name_Hall '-P 2ybc'
_symmetry_space_group_name_H-M 'P 1 21/c 1'
_atom_sites_solution_hydrogens geom
_atom_sites_solution_primary direct
_atom_sites_solution_secondary difmap
_cell_angle_alpha 90.00
_cell_angle_beta 93.63(3)
_cell_angle_gamma 90.00
_cell_formula_units_Z 4
_cell_length_a 5.8332(12)
_cell_length_b 14.786(3)
_cell_length_c 8.6377(17)
_cell_measurement_reflns_used 6859
_cell_measurement_temperature 293(2)
_cell_measurement_theta_max 27.7
_cell_measurement_theta_min 3.5
_cell_volume 743.5(3)
_computing_cell_refinement 'PROCESS-AUTO (Rigaku, 1998)'
_computing_data_collection 'SCXmini Benchtop Crystallography System Software (Rigaku, 2006)'
_computing_data_reduction 'PROCESS-AUTO (Rigaku, 1998)'
_computing_molecular_graphics 'ORTEPIII (Burnett & Johnson, 1996) and PLATON (Spek, 2009)'
_computing_publication_material 'SHELXTL (Sheldrick, 2008)'
_computing_structure_refinement 'SHELXL97 (Sheldrick, 2008)'
_computing_structure_solution 'SHELXS97 (Sheldrick, 2008)'
_diffrn_ambient_temperature 293(2)
_diffrn_measured_fraction_theta_full 0.990
_diffrn_measured_fraction_theta_max 0.990
_diffrn_measurement_device_type 'Rigaku SCXmini'
_diffrn_measurement_method '\w scans'
_diffrn_radiation_monochromator graphite
_diffrn_radiation_source 'fine-focus sealed tube'
_diffrn_radiation_type MoK\a
_diffrn_radiation_wavelength 0.71073
_diffrn_reflns_av_R_equivalents 0.0440
_diffrn_reflns_av_sigmaI/netI 0.0317
_diffrn_reflns_limit_h_max 6
_diffrn_reflns_limit_h_min -6
_diffrn_reflns_limit_k_max 17
_diffrn_reflns_limit_k_min -17
_diffrn_reflns_limit_l_max 10
_diffrn_reflns_limit_l_min -10
_diffrn_reflns_number 6233
_diffrn_reflns_theta_full 25.00
_diffrn_reflns_theta_max 25.00
_diffrn_reflns_theta_min 3.50
_diffrn_standards_decay_% 0
_diffrn_standards_interval_count 0
_diffrn_standards_interval_time 0
_diffrn_standards_number 0
_exptl_absorpt_coefficient_mu 2.947
_exptl_absorpt_correction_T_max 1
_exptl_absorpt_correction_T_min 0.6296
_exptl_absorpt_correction_type multi-scan
_exptl_absorpt_process_details '(ABSCOR; Higashi, 1995)'
_exptl_crystal_colour yellow
_exptl_crystal_density_diffrn 2.564
_exptl_crystal_density_method 'not measured'
_exptl_crystal_description block
_exptl_crystal_F_000 552
_exptl_crystal_size_max 0.2
_exptl_crystal_size_mid 0.18
_exptl_crystal_size_min 0.17
_refine_diff_density_max 1.256
_refine_diff_density_min -0.633
_refine_ls_extinction_method none
_refine_ls_goodness_of_fit_ref 1.161
_refine_ls_hydrogen_treatment constr
_refine_ls_matrix_type full
_refine_ls_number_parameters 118
_refine_ls_number_reflns 1291
_refine_ls_number_restraints 0
_refine_ls_restrained_S_all 1.161
_refine_ls_R_factor_all 0.0511
_refine_ls_R_factor_gt 0.0410
_refine_ls_shift/su_max 0.001
_refine_ls_shift/su_mean 0.000
_refine_ls_structure_factor_coef Fsqd
_refine_ls_weighting_details 'calc w=1/[\s^2^(Fo^2^)+(0.0199P)^2^+2.3752P] where P=(Fo^2^+2Fc^2^)/3'
_refine_ls_weighting_scheme calc
_refine_ls_wR_factor_gt 0.0718
_refine_ls_wR_factor_ref 0.0753
_reflns_number_gt 1144
_reflns_number_total 1291
_reflns_threshold_expression I>2\s(I)
_cod_data_source_file dn2580.cif
_cod_data_source_block I
_cod_original_sg_symbol_H-M 'P 21/c'
_cod_database_code 2226839
_cod_database_fobs_code 2226839

loop_
_symmetry_equiv_pos_as_xyz
'x, y, z'
'-x, y+1/2, -z+1/2'
'-x, -y, -z'
'x, -y-1/2, z-1/2'

loop_
_atom_site_type_symbol
_atom_site_label
_atom_site_fract_x
_atom_site_fract_y
_atom_site_fract_z
_atom_site_U_iso_or_equiv
_atom_site_adp_type
_atom_site_calc_flag
_atom_site_refinement_flags
_atom_site_occupancy
_atom_site_disorder_assembly
_atom_site_disorder_group
Ag Ag1 0.22834(8) 0.54824(3) 0.55500(6) 0.04253(19) Uani d . 1 . .
S S1 0.8176(2) 0.67965(9) 0.27803(16) 0.0309(3) Uani d . 1 . .
O O2 0.9762(7) 0.8433(3) 0.1625(4) 0.0393(10) Uani d . 1 . .
N N1 0.4925(7) 0.6364(3) 0.4372(5) 0.0285(10) Uani d . 1 . .
O O1 0.8634(7) 0.9824(3) 0.2134(5) 0.0437(11) Uani d . 1 . .
N N2 0.6579(8) 0.6012(3) 0.3649(5) 0.0305(11) Uani d . 1 . .
C C1 0.8499(10) 0.8983(4) 0.2247(6) 0.0341(13) Uani d . 1 . .
C C5 0.3213(9) 0.7828(4) 0.4920(6) 0.0303(13) Uani d . 1 . .
H H5A 0.2098 0.7576 0.5511 0.036 Uiso calc R 1 . .
C C2 0.6652(9) 0.8593(4) 0.3167(6) 0.0268(12) Uani d . 1 . .
C C7 0.6539(8) 0.7651(3) 0.3390(6) 0.0237(11) Uani d . 1 . .
C C6 0.4826(9) 0.7294(3) 0.4252(6) 0.0257(12) Uani d . 1 . .
C C3 0.5022(9) 0.9111(4) 0.3794(6) 0.0315(13) Uani d . 1 . .
H H3A 0.5038 0.9732 0.3631 0.038 Uiso calc R 1 . .
C C4 0.3315(9) 0.8741(4) 0.4679(6) 0.0328(13) Uani d . 1 . .
H H4A 0.2246 0.9119 0.5104 0.039 Uiso calc R 1 . .

loop_
_atom_site_aniso_label
_atom_site_aniso_U_11
_atom_site_aniso_U_22
_atom_site_aniso_U_33
_atom_site_aniso_U_12
_atom_site_aniso_U_13
_atom_site_aniso_U_23
Ag1 0.0450(3) 0.0259(3) 0.0598(3) -0.0019(2) 0.0278(2) -0.0036(2)
S1 0.0320(8) 0.0274(7) 0.0347(8) 0.0004(6) 0.0123(6) -0.0004(6)
O2 0.039(2) 0.041(2) 0.040(2) 0.0007(19) 0.0199(19) 0.0042(19)
N1 0.028(2) 0.023(2) 0.034(3) -0.0008(19) 0.005(2) -0.001(2)
O1 0.057(3) 0.033(2) 0.043(3) -0.014(2) 0.016(2) 0.0093(19)
N2 0.032(3) 0.022(2) 0.038(3) -0.001(2) 0.006(2) 0.002(2)
C1 0.037(3) 0.036(3) 0.030(3) -0.012(3) 0.004(3) 0.003(3)
C5 0.025(3) 0.028(3) 0.039(3) -0.005(2) 0.011(2) -0.004(2)
C2 0.029(3) 0.029(3) 0.022(3) -0.004(2) 0.000(2) -0.001(2)
C7 0.022(3) 0.026(3) 0.023(3) -0.002(2) 0.001(2) -0.002(2)
C6 0.027(3) 0.027(3) 0.023(3) -0.002(2) 0.001(2) 0.001(2)
C3 0.041(3) 0.021(3) 0.033(3) 0.000(2) 0.006(3) 0.000(2)
C4 0.031(3) 0.028(3) 0.041(3) 0.002(2) 0.010(3) -0.005(3)

loop_
_atom_type_symbol
_atom_type_description
_atom_type_scat_dispersion_real
_atom_type_scat_dispersion_imag
_atom_type_scat_source
C C 0.0033 0.0016 ' International Tables Vol C Tables 4.2.6.8 and 6.1.1.4'
H H 0.0000 0.0000 ' International Tables Vol C Tables 4.2.6.8 and 6.1.1.4'
N N 0.0061 0.0033 ' International Tables Vol C Tables 4.2.6.8 and 6.1.1.4'
O O 0.0106 0.0060 ' International Tables Vol C Tables 4.2.6.8 and 6.1.1.4'
S S 0.1246 0.1234 ' International Tables Vol C Tables 4.2.6.8 and 6.1.1.4'
Ag Ag -0.8971 1.1015 ' International Tables Vol C Tables 4.2.6.8 and 6.1.1.4'

loop_
_geom_angle_atom_site_label_1
_geom_angle_atom_site_label_2
_geom_angle_atom_site_label_3
_geom_angle_site_symmetry_1
_geom_angle_site_symmetry_3
_geom_angle
_geom_angle_publ_flag
N1 Ag1 N2 . 3_666 117.94(15) ?
N1 Ag1 O2 . 4_476 103.64(15) ?
N2 Ag1 O2 3_666 4_476 132.00(14) ?
N1 Ag1 O1 . 2_645 85.52(15) ?
N2 Ag1 O1 3_666 2_645 87.08(14) ?
O2 Ag1 O1 4_476 2_645 120.64(14) ?
N1 Ag1 Ag1 . 3_566 135.00(11) ?
N2 Ag1 Ag1 3_666 3_566 83.21(11) ?
O2 Ag1 Ag1 4_476 3_566 83.74(10) ?
O1 Ag1 Ag1 2_645 3_566 54.53(10) ?
C7 S1 N2 . . 92.1(2) ?
C1 O2 Ag1 . 4_675 97.2(3) ?
N2 N1 C6 . . 113.3(4) ?
N2 N1 Ag1 . . 121.7(3) ?
C6 N1 Ag1 . . 124.8(3) ?
C1 O1 Ag1 . 2_655 116.2(4) ?
N1 N2 S1 . . 112.7(3) ?
N1 N2 Ag1 . 3_666 115.7(3) ?
S1 N2 Ag1 . 3_666 127.6(2) ?
O2 C1 O1 . . 125.1(5) ?
O2 C1 C2 . . 116.4(5) ?
O1 C1 C2 . . 118.4(5) ?
C4 C5 C6 . . 117.6(5) ?
C4 C5 H5A . . 121.2 ?
C6 C5 H5A . . 121.2 ?
C3 C2 C7 . . 117.5(5) ?
C3 C2 C1 . . 122.7(5) ?
C7 C2 C1 . . 119.7(5) ?
C6 C7 C2 . . 119.4(5) ?
C6 C7 S1 . . 108.9(4) ?
C2 C7 S1 . . 131.7(4) ?
N1 C6 C5 . . 124.4(5) ?
N1 C6 C7 . . 113.1(4) ?
C5 C6 C7 . . 122.6(5) ?
C2 C3 C4 . . 122.4(5) ?
C2 C3 H3A . . 118.8 ?
C4 C3 H3A . . 118.8 ?
C5 C4 C3 . . 120.4(5) ?
C5 C4 H4A . . 119.8 ?
C3 C4 H4A . . 119.8 ?

loop_
_geom_bond_atom_site_label_1
_geom_bond_atom_site_label_2
_geom_bond_site_symmetry_2
_geom_bond_distance
_geom_bond_publ_flag
Ag1 N1 . 2.304(4) ?
Ag1 N2 3_666 2.396(4) ?
Ag1 O2 4_476 2.402(4) ?
Ag1 O1 2_645 2.540(4) ?
Ag1 Ag1 3_566 3.1168(12) ?
S1 C7 . 1.688(5) ?
S1 N2 . 1.693(4) ?
O2 C1 . 1.242(7) ?
N1 N2 . 1.292(6) ?
N1 C6 . 1.379(6) ?
O1 C1 . 1.251(7) ?
C1 C2 . 1.494(7) ?
C5 C4 . 1.367(7) ?
C5 C6 . 1.383(7) ?
C5 H5A . 0.9300 ?
C2 C3 . 1.360(7) ?
C2 C7 . 1.408(7) ?
C7 C6 . 1.388(7) ?
C3 C4 . 1.404(7) ?
C3 H3A . 0.9300 ?
C4 H4A . 0.9300 ?
